data_1572428
loop_
_publ_author_name
'Queen, Joshua D.'
'Rajabi, Ahmadreza'
'Goudzwaard, Quinn E.'
'Yuan, Qiong'
'Nguyen, Dang Khoa'
'Ziller, Joseph W.'
'Furche, Filipp'
'Xi, Zhenfeng'
'Evans, William J.'

_publ_section_title
;
 Dinitrogen reduction chemistry with scandium provides a complex with two
 side-on (N[double bond, length as m-dash]N)<sup>2-</sup> ligands bound to
 one metal:
 (C<sub>5</sub>Me<sub>5</sub>)Sc[(&#xb5;-&#x3b7;<sup>2</sup>:&#x3b7;<sup>2</sup>-N<sub>2</sub>)Sc(C<sub>5</sub>Me<sub>5</sub>)<sub>2</sub>]<sub>2</sub>.
;
_journal_issue 39
_journal_name_full 'Chemical science'
_journal_page_first 16069
_journal_page_last 16078
_journal_paper_doi 10.1039/d4sc03977g
_journal_volume 15
_journal_year 2024
_chemical_formula_moiety 'C20 H30 Cl Sc'
_chemical_formula_sum 'C20 H30 Cl Sc'
_chemical_formula_weight 350.85
_space_group_crystal_system orthorhombic
_space_group_IT_number 19
_space_group_name_Hall 'P 2ac 2ab'
_space_group_name_H-M_alt 'P 21 21 21'
_atom_sites_solution_hydrogens geom
_atom_sites_solution_primary dual
_audit_creation_date 2024-04-01
_audit_creation_method
;
Olex2 1.2
(compiled 2018.05.29 svn.r3508 for OlexSys, GUI svn.r5506)
;
_audit_update_record
;
2024-04-01 deposited with the CCDC.	2024-08-29 downloaded from the CCDC.
;
_cell_angle_alpha 90
_cell_angle_beta 90
_cell_angle_gamma 90
_cell_formula_units_Z 4
_cell_length_a 8.3930(5)
_cell_length_b 11.1477(7)
_cell_length_c 20.9045(11)
_cell_measurement_reflns_used 3928
_cell_measurement_temperature 179.99(10)
_cell_measurement_theta_max 30.1090
_cell_measurement_theta_min 3.1990
_cell_volume 1955.9(2)
_computing_cell_refinement 'CrysAlisPro 1.171.41.43a (Rigaku OD, 2019)'
_computing_data_collection 'CrysAlisPro 1.171.41.43a (Rigaku OD, 2019)'
_computing_data_reduction 'CrysAlisPro 1.171.41.43a (Rigaku OD, 2019)'
_computing_molecular_graphics 'Olex2 (Dolomanov et al., 2009)'
_computing_publication_material 'Olex2 (Dolomanov et al., 2009)'
_computing_structure_refinement 'ShelXL (Sheldrick, 2015)'
_computing_structure_solution 'ShelXT (Sheldrick, 2015)'
_diffrn_ambient_environment N~2~
_diffrn_ambient_temperature 179.99(10)
_diffrn_detector 'Hybrid Pixel Array Detector'
_diffrn_detector_area_resol_mean 5.8140
_diffrn_measured_fraction_theta_full 0.999
_diffrn_measured_fraction_theta_max 0.905
_diffrn_measurement_details
;
List of Runs (angles in degrees, time in seconds):

  # Type    Start    End  Width  t~exp~   \w     \q     \k     \f   Frames
#--------------------------------------------------------------------------
  1  \w     46.00  84.00   0.50    1.50    --   -5.80  38.00 150.00   76
  2  \w    -27.00  27.00   0.50    1.50    --   -5.80  19.00 120.00  108
  3  \w     42.00  77.00   0.50    1.50    --   -5.80  19.00 120.00   70
  4  \w    -16.00  32.00   0.50    1.50    --   -5.80  38.00 150.00   96
;
_diffrn_measurement_device 'four-circle diffractometer'
_diffrn_measurement_device_type 'XtaLAB AFC12 (RINC): Kappa single'
_diffrn_measurement_method '\w scans'
_diffrn_orient_matrix_type 'CrysAlisPro convention (1999,Acta A55,543-557)'
_diffrn_orient_matrix_UB_11 -0.0611048000
_diffrn_orient_matrix_UB_12 0.0361677000
_diffrn_orient_matrix_UB_13 -0.0132604000
_diffrn_orient_matrix_UB_21 -0.0570619000
_diffrn_orient_matrix_UB_22 -0.0296900000
_diffrn_orient_matrix_UB_23 0.0193902000
_diffrn_orient_matrix_UB_31 0.0120990000
_diffrn_orient_matrix_UB_32 0.0431568000
_diffrn_orient_matrix_UB_33 0.0244838000
_diffrn_radiation_monochromator mirror
_diffrn_radiation_probe x-ray
_diffrn_radiation_type MoK\a
_diffrn_radiation_wavelength 0.71073
_diffrn_reflns_av_R_equivalents 0.0268
_diffrn_reflns_av_unetI/netI 0.0376
_diffrn_reflns_Laue_measured_fraction_full 0.999
_diffrn_reflns_Laue_measured_fraction_max 0.905
_diffrn_reflns_limit_h_max 11
_diffrn_reflns_limit_h_min -11
_diffrn_reflns_limit_k_max 11
_diffrn_reflns_limit_k_min -15
_diffrn_reflns_limit_l_max 29
_diffrn_reflns_limit_l_min -24
_diffrn_reflns_number 11658
_diffrn_reflns_point_group_measured_fraction_full 0.977
_diffrn_reflns_point_group_measured_fraction_max 0.830
_diffrn_reflns_theta_full 25.242
_diffrn_reflns_theta_max 29.890
_diffrn_reflns_theta_min 2.070
_diffrn_source 'Rotating-anode X-ray tube'
_diffrn_source_type 'Rigaku (Mo) X-ray Source'
_exptl_absorpt_coefficient_mu 0.509
_exptl_absorpt_correction_T_max 1.00000
_exptl_absorpt_correction_T_min 0.96027
_exptl_absorpt_correction_type multi-scan
_exptl_absorpt_process_details
;
CrysAlisPro 1.171.41.43a (Rigaku Oxford Diffraction, 2019)
Empirical absorption correction using spherical harmonics,
 implemented in SCALE3 ABSPACK scaling algorithm.
;
_exptl_crystal_colour yellow
_exptl_crystal_density_diffrn 1.191
_exptl_crystal_description block
_exptl_crystal_F_000 752
_exptl_crystal_size_max 0.2
_exptl_crystal_size_mid 0.1
_exptl_crystal_size_min 0.1
_refine_diff_density_max 0.404
_refine_diff_density_min -0.353
_refine_diff_density_rms 0.053
_refine_ls_abs_structure_details
;
 Flack x determined using 1478 quotients [(I+)-(I-)]/[(I+)+(I-)]
 (Parsons, Flack and Wagner, Acta Cryst. B69 (2013) 249-259).
;
_refine_ls_abs_structure_Flack 0.017(15)
_refine_ls_extinction_method none
_refine_ls_goodness_of_fit_ref 1.051
_refine_ls_hydrogen_treatment constr
_refine_ls_matrix_type full
_refine_ls_number_parameters 209
_refine_ls_number_reflns 4703
_refine_ls_number_restraints 0
_refine_ls_restrained_S_all 1.051
_refine_ls_R_factor_all 0.0484
_refine_ls_R_factor_gt 0.0407
_refine_ls_shift/su_max 0.001
_refine_ls_shift/su_mean 0.000
_refine_ls_structure_factor_coef Fsqd
_refine_ls_weighting_details 'w=1/[\s^2^(Fo^2^)+(0.0600P)^2^+0.3658P] where P=(Fo^2^+2Fc^2^)/3'
_refine_ls_weighting_scheme calc
_refine_ls_wR_factor_gt 0.1023
_refine_ls_wR_factor_ref 0.1063
_reflns_Friedel_coverage 0.621
_reflns_Friedel_fraction_full 0.948
_reflns_Friedel_fraction_max 0.733
_reflns_number_gt 4160
_reflns_number_total 4703
_reflns_threshold_expression 'I > 2\s(I)'
_cod_data_source_file d4sc03977g3.cif
_cod_data_source_block 1-redcuted
_cod_depositor_comments 'Adding full bibliography for 1572423--1572428.cif.'
_cod_database_code 1572428
_shelx_shelxl_version_number 2017/1
_chemical_oxdiff_formula 'C20 H30 Sc Cl'
_shelx_space_group_comment
;
The symmetry employed for this shelxl refinement is uniquely defined
by the following loop, which should always be used as a source of
symmetry information in preference to the above space-group names.
They are only intended as comments.
;
_reflns_odcompleteness_completeness 99.81
_reflns_odcompleteness_iscentric 1
_reflns_odcompleteness_theta 27.42
_olex2_refinement_description
;
1. Fixed Uiso
 At 1.5 times of:
  All C(H,H,H) groups
2.a Idealised Me refined as rotating group:
 C9(H9A,H9B,H9C), C8(H8A,H8B,H8C), C10(H10A,H10B,H10C), C7(H7A,H7B,H7C),
 C20(H20A,H20B,H20C), C6(H6A,H6B,H6C), C14(H14A,H14B,H14C), C19(H19A,H19B,H19C),
  C17(H17A,H17B,H17C), C15(H15A,H15B,H15C)
;
_olex2_submission_special_instructions 'No special instructions were received'
_oxdiff_exptl_absorpt_empirical_details
;
Empirical correction (ABSPACK) includes:
- Absorption correction using spherical harmonics
- Frame scaling
;
_oxdiff_exptl_absorpt_empirical_full_max 1.135
_oxdiff_exptl_absorpt_empirical_full_min 0.900

loop_
_space_group_symop_operation_xyz
'x, y, z'
'-x+1/2, -y, z+1/2'
'-x, y+1/2, -z+1/2'
'x+1/2, -y+1/2, -z'

loop_
_atom_site_label
_atom_site_type_symbol
_atom_site_fract_x
_atom_site_fract_y
_atom_site_fract_z
_atom_site_U_iso_or_equiv
_atom_site_adp_type
_atom_site_occupancy
_atom_site_site_symmetry_order
_atom_site_calc_flag
_atom_site_refinement_flags_posn
_atom_site_refinement_flags_adp
_atom_site_refinement_flags_occupancy
_atom_site_disorder_assembly
_atom_site_disorder_group
Sc1 Sc 0.31492(6) 0.55393(5) 0.60778(2) 0.02521(14) Uani 1 1 d . . . . .
Cl1 Cl 0.07728(12) 0.64698(10) 0.56600(5) 0.0613(3) Uani 1 1 d . . . . .
C5 C 0.3723(4) 0.7529(3) 0.65387(14) 0.0305(6) Uani 1 1 d . . . . .
C18 C 0.3899(4) 0.4425(3) 0.51111(14) 0.0408(7) Uani 1 1 d . . . . .
C4 C 0.5196(3) 0.6907(3) 0.65110(14) 0.0311(6) Uani 1 1 d . . . . .
C3 C 0.5128(4) 0.5939(3) 0.69427(14) 0.0340(7) Uani 1 1 d . . . . .
C1 C 0.2732(4) 0.6929(3) 0.69818(14) 0.0353(7) Uani 1 1 d . . . . .
C12 C 0.4024(4) 0.3422(3) 0.60669(16) 0.0400(7) Uani 1 1 d . . . . .
C13 C 0.4954(4) 0.4044(3) 0.55999(18) 0.0413(8) Uani 1 1 d . . . . .
C2 C 0.3602(4) 0.5933(3) 0.72228(13) 0.0380(7) Uani 1 1 d . . . . .
C9 C 0.6625(4) 0.7306(3) 0.6127(2) 0.0491(8) Uani 1 1 d . . . . .
H9A H 0.740534 0.665280 0.610855 0.074 Uiso 1 1 calc GR . . . .
H9B H 0.710878 0.800841 0.633057 0.074 Uiso 1 1 calc GR . . . .
H9C H 0.628672 0.751404 0.569211 0.074 Uiso 1 1 calc GR . . . .
C8 C 0.6567(5) 0.5229(4) 0.7160(2) 0.0560(10) Uani 1 1 d . . . . .
H8A H 0.621734 0.446140 0.734043 0.084 Uiso 1 1 calc GR . . . .
H8B H 0.714685 0.568482 0.748586 0.084 Uiso 1 1 calc GR . . . .
H8C H 0.726798 0.507989 0.679331 0.084 Uiso 1 1 calc GR . . . .
C16 C 0.2387(4) 0.4031(3) 0.52546(16) 0.0397(8) Uani 1 1 d . . . . .
C11 C 0.2427(4) 0.3443(3) 0.58437(16) 0.0377(7) Uani 1 1 d . . . . .
C10 C 0.3329(5) 0.8651(3) 0.61686(18) 0.0502(9) Uani 1 1 d . . . . .
H10A H 0.373833 0.857805 0.573125 0.075 Uiso 1 1 calc GR . . . .
H10B H 0.382260 0.934440 0.637770 0.075 Uiso 1 1 calc GR . . . .
H10C H 0.217104 0.875914 0.615642 0.075 Uiso 1 1 calc GR . . . .
C7 C 0.3037(6) 0.5084(4) 0.77425(16) 0.0600(11) Uani 1 1 d . . . . .
H7A H 0.196708 0.479230 0.763758 0.090 Uiso 1 1 calc GR . . . .
H7B H 0.300740 0.550930 0.815276 0.090 Uiso 1 1 calc GR . . . .
H7C H 0.377120 0.440329 0.777308 0.090 Uiso 1 1 calc GR . . . .
C20 C 0.4605(8) 0.2688(4) 0.66140(19) 0.0799(17) Uani 1 1 d . . . . .
H20A H 0.574618 0.283051 0.667681 0.120 Uiso 1 1 calc GR . . . .
H20B H 0.442584 0.183587 0.652284 0.120 Uiso 1 1 calc GR . . . .
H20C H 0.402423 0.291287 0.700263 0.120 Uiso 1 1 calc GR . . . .
C6 C 0.1109(5) 0.7331(4) 0.7196(2) 0.0588(11) Uani 1 1 d . . . . .
H6A H 0.060715 0.780256 0.685578 0.088 Uiso 1 1 calc GR . . . .
H6B H 0.121214 0.782538 0.758167 0.088 Uiso 1 1 calc GR . . . .
H6C H 0.044988 0.662763 0.729110 0.088 Uiso 1 1 calc GR . . . .
C14 C 0.4376(8) 0.5125(4) 0.4518(2) 0.0800(17) Uani 1 1 d . . . . .
H14A H 0.393455 0.593774 0.454232 0.120 Uiso 1 1 calc GR . . . .
H14B H 0.396151 0.472016 0.413691 0.120 Uiso 1 1 calc GR . . . .
H14C H 0.554070 0.516967 0.449272 0.120 Uiso 1 1 calc GR . . . .
C19 C 0.6732(5) 0.4108(5) 0.5549(3) 0.0826(17) Uani 1 1 d . . . . .
H19A H 0.705558 0.493884 0.546930 0.124 Uiso 1 1 calc GR . . . .
H19B H 0.709132 0.359898 0.519483 0.124 Uiso 1 1 calc GR . . . .
H19C H 0.721119 0.382645 0.594917 0.124 Uiso 1 1 calc GR . . . .
C17 C 0.0943(7) 0.4124(4) 0.4819(3) 0.0853(18) Uani 1 1 d . . . . .
H17A H 0.004056 0.444869 0.506126 0.128 Uiso 1 1 calc GR . . . .
H17B H 0.066942 0.332624 0.465626 0.128 Uiso 1 1 calc GR . . . .
H17C H 0.118819 0.465781 0.446016 0.128 Uiso 1 1 calc GR . . . .
C15 C 0.0995(7) 0.2886(4) 0.6165(3) 0.0880(18) Uani 1 1 d . . . . .
H15A H 0.134637 0.224546 0.645275 0.132 Uiso 1 1 calc GR . . . .
H15B H 0.028262 0.255206 0.583880 0.132 Uiso 1 1 calc GR . . . .
H15C H 0.042664 0.350050 0.641056 0.132 Uiso 1 1 calc GR . . . .

loop_
_atom_site_aniso_label
_atom_site_aniso_U_11
_atom_site_aniso_U_22
_atom_site_aniso_U_33
_atom_site_aniso_U_23
_atom_site_aniso_U_13
_atom_site_aniso_U_12
Sc1 0.0235(2) 0.0271(2) 0.0250(2) -0.0042(2) -0.0007(2) 0.0021(2)
Cl1 0.0485(5) 0.0675(6) 0.0677(6) -0.0313(5) -0.0296(5) 0.0299(5)
C5 0.0326(14) 0.0280(14) 0.0309(13) -0.0062(12) -0.0047(11) -0.0001(12)
C18 0.060(2) 0.0294(14) 0.0328(14) -0.0071(14) 0.0095(14) 0.0036(16)
C4 0.0293(14) 0.0324(14) 0.0316(14) -0.0048(12) -0.0008(12) -0.0035(12)
C3 0.0372(16) 0.0342(15) 0.0305(14) -0.0025(12) -0.0117(12) 0.0009(12)
C1 0.0321(15) 0.0430(18) 0.0307(14) -0.0125(13) 0.0028(12) -0.0029(13)
C12 0.061(2) 0.0264(13) 0.0326(14) -0.0016(13) -0.0084(16) 0.0125(14)
C13 0.0259(14) 0.0328(15) 0.065(2) -0.0223(16) 0.0081(15) -0.0005(12)
C2 0.054(2) 0.0381(16) 0.0223(12) -0.0047(12) -0.0027(13) -0.0101(14)
C9 0.0355(17) 0.051(2) 0.061(2) -0.0093(18) 0.0090(17) -0.0073(15)
C8 0.056(2) 0.054(2) 0.058(2) -0.0062(18) -0.0262(19) 0.0120(18)
C16 0.0494(19) 0.0290(14) 0.0407(16) -0.0114(13) -0.0100(14) 0.0014(14)
C11 0.0382(16) 0.0259(14) 0.0490(17) -0.0027(14) 0.0133(14) -0.0048(12)
C10 0.059(2) 0.0344(16) 0.057(2) 0.0007(16) -0.0168(19) 0.0020(16)
C7 0.083(3) 0.066(2) 0.0311(16) 0.0038(16) 0.0022(19) -0.028(2)
C20 0.148(5) 0.045(2) 0.047(2) 0.0003(18) -0.024(3) 0.031(3)
C6 0.040(2) 0.077(3) 0.059(2) -0.030(2) 0.0155(17) -0.0010(19)
C14 0.140(5) 0.048(2) 0.052(2) 0.0053(19) 0.041(3) 0.003(3)
C19 0.0298(19) 0.082(3) 0.136(4) -0.057(3) 0.011(2) 0.002(2)
C17 0.095(4) 0.058(3) 0.103(4) -0.039(3) -0.061(3) 0.021(3)
C15 0.087(4) 0.057(3) 0.120(4) -0.017(3) 0.059(3) -0.029(3)

loop_
_atom_type_symbol
_atom_type_description
_atom_type_scat_dispersion_real
_atom_type_scat_dispersion_imag
_atom_type_scat_source
C C 0.0033 0.0016 'International Tables Vol C Tables 4.2.6.8 and 6.1.1.4'
H H 0.0000 0.0000 'International Tables Vol C Tables 4.2.6.8 and 6.1.1.4'
Cl Cl 0.1484 0.1585 'International Tables Vol C Tables 4.2.6.8 and 6.1.1.4'
Sc Sc 0.2519 0.3716 'International Tables Vol C Tables 4.2.6.8 and 6.1.1.4'

loop_
_geom_angle_atom_site_label_1
_geom_angle_atom_site_label_2
_geom_angle_atom_site_label_3
_geom_angle
_geom_angle_site_symmetry_1
_geom_angle_site_symmetry_3
_geom_angle_publ_flag
Cl1 Sc1 C5 85.20(7) . . ?
Cl1 Sc1 C18 97.56(9) . . ?
Cl1 Sc1 C4 116.27(8) . . ?
Cl1 Sc1 C3 137.40(8) . . ?
Cl1 Sc1 C1 83.69(8) . . ?
Cl1 Sc1 C12 130.77(9) . . ?
Cl1 Sc1 C13 130.73(9) . . ?
Cl1 Sc1 C2 113.76(9) . . ?
Cl1 Sc1 C16 80.08(8) . . ?
Cl1 Sc1 C11 97.62(9) . . ?
C5 Sc1 C4 33.41(10) . . ?
C5 Sc1 C3 54.98(10) . . ?
C5 Sc1 C1 33.30(10) . . ?
C5 Sc1 C12 143.55(11) . . ?
C5 Sc1 C16 158.11(11) . . ?
C18 Sc1 C5 136.63(11) . . ?
C18 Sc1 C4 115.85(11) . . ?
C18 Sc1 C3 121.09(12) . . ?
C18 Sc1 C1 169.87(11) . . ?
C18 Sc1 C12 55.45(11) . . ?
C18 Sc1 C13 33.49(12) . . ?
C18 Sc1 C2 148.31(13) . . ?
C18 Sc1 C16 32.31(12) . . ?
C18 Sc1 C11 54.50(11) . . ?
C4 Sc1 C3 32.95(10) . . ?
C4 Sc1 C12 112.72(11) . . ?
C4 Sc1 C16 148.14(11) . . ?
C1 Sc1 C4 55.29(10) . . ?
C1 Sc1 C3 55.09(11) . . ?
C1 Sc1 C12 130.42(11) . . ?
C1 Sc1 C16 156.43(12) . . ?
C12 Sc1 C3 88.82(11) . . ?
C12 Sc1 C16 54.90(11) . . ?
C13 Sc1 C5 130.30(10) . . ?
C13 Sc1 C4 97.97(11) . . ?
C13 Sc1 C3 90.31(11) . . ?
C13 Sc1 C1 145.30(12) . . ?
C13 Sc1 C12 33.66(12) . . ?
C13 Sc1 C16 54.60(11) . . ?
C2 Sc1 C5 55.24(10) . . ?
C2 Sc1 C4 54.99(10) . . ?
C2 Sc1 C3 33.00(11) . . ?
C2 Sc1 C1 33.49(11) . . ?
C2 Sc1 C12 97.66(11) . . ?
C2 Sc1 C13 114.82(13) . . ?
C2 Sc1 C16 146.28(11) . . ?
C16 Sc1 C3 142.42(11) . . ?
C11 Sc1 C5 168.26(11) . . ?
C11 Sc1 C4 146.09(11) . . ?
C11 Sc1 C3 118.50(11) . . ?
C11 Sc1 C1 135.44(11) . . ?
C11 Sc1 C12 33.44(11) . . ?
C11 Sc1 C13 55.17(10) . . ?
C11 Sc1 C2 113.59(11) . . ?
C11 Sc1 C16 32.72(11) . . ?
C4 C5 Sc1 73.45(16) . . ?
C4 C5 C10 125.1(3) . . ?
C1 C5 Sc1 73.46(17) . . ?
C1 C5 C4 108.0(3) . . ?
C1 C5 C10 126.9(3) . . ?
C10 C5 Sc1 120.2(2) . . ?
C13 C18 Sc1 73.64(17) . . ?
C13 C18 C14 125.3(4) . . ?
C16 C18 Sc1 75.27(18) . . ?
C16 C18 C13 108.9(3) . . ?
C16 C18 C14 125.8(4) . . ?
C14 C18 Sc1 118.7(2) . . ?
C5 C4 Sc1 73.14(16) . . ?
C5 C4 C9 124.8(3) . . ?
C3 C4 Sc1 74.53(17) . . ?
C3 C4 C5 108.2(3) . . ?
C3 C4 C9 126.8(3) . . ?
C9 C4 Sc1 122.6(2) . . ?
C4 C3 Sc1 72.52(16) . . ?
C4 C3 C2 107.9(3) . . ?
C4 C3 C8 124.1(3) . . ?
C2 C3 Sc1 72.24(17) . . ?
C2 C3 C8 126.8(3) . . ?
C8 C3 Sc1 130.9(2) . . ?
C5 C1 Sc1 73.24(16) . . ?
C5 C1 C2 107.4(3) . . ?
C5 C1 C6 126.0(3) . . ?
C2 C1 Sc1 73.04(17) . . ?
C2 C1 C6 126.4(3) . . ?
C6 C1 Sc1 123.0(2) . . ?
C13 C12 Sc1 72.87(17) . . ?
C13 C12 C20 127.8(4) . . ?
C11 C12 Sc1 72.93(17) . . ?
C11 C12 C13 106.4(3) . . ?
C11 C12 C20 124.8(4) . . ?
C20 C12 Sc1 128.0(2) . . ?
C18 C13 Sc1 72.87(18) . . ?
C18 C13 C12 107.3(3) . . ?
C18 C13 C19 123.8(4) . . ?
C12 C13 Sc1 73.48(17) . . ?
C12 C13 C19 128.0(4) . . ?
C19 C13 Sc1 127.5(3) . . ?
C3 C2 Sc1 74.76(16) . . ?
C3 C2 C1 108.4(3) . . ?
C3 C2 C7 125.8(3) . . ?
C1 C2 Sc1 73.46(17) . . ?
C1 C2 C7 125.5(3) . . ?
C7 C2 Sc1 122.5(2) . . ?
C4 C9 H9A 109.5 . . ?
C4 C9 H9B 109.5 . . ?
C4 C9 H9C 109.5 . . ?
H9A C9 H9B 109.5 . . ?
H9A C9 H9C 109.5 . . ?
H9B C9 H9C 109.5 . . ?
C3 C8 H8A 109.5 . . ?
C3 C8 H8B 109.5 . . ?
C3 C8 H8C 109.5 . . ?
H8A C8 H8B 109.5 . . ?
H8A C8 H8C 109.5 . . ?
H8B C8 H8C 109.5 . . ?
C18 C16 Sc1 72.42(19) . . ?
C18 C16 C11 108.7(3) . . ?
C18 C16 C17 125.7(4) . . ?
C11 C16 Sc1 72.58(18) . . ?
C11 C16 C17 125.5(4) . . ?
C17 C16 Sc1 124.9(2) . . ?
C12 C11 Sc1 73.64(18) . . ?
C12 C11 C15 126.8(4) . . ?
C16 C11 Sc1 74.71(18) . . ?
C16 C11 C12 108.7(3) . . ?
C16 C11 C15 124.5(4) . . ?
C15 C11 Sc1 119.8(3) . . ?
C5 C10 H10A 109.5 . . ?
C5 C10 H10B 109.5 . . ?
C5 C10 H10C 109.5 . . ?
H10A C10 H10B 109.5 . . ?
H10A C10 H10C 109.5 . . ?
H10B C10 H10C 109.5 . . ?
C2 C7 H7A 109.5 . . ?
C2 C7 H7B 109.5 . . ?
C2 C7 H7C 109.5 . . ?
H7A C7 H7B 109.5 . . ?
H7A C7 H7C 109.5 . . ?
H7B C7 H7C 109.5 . . ?
C12 C20 H20A 109.5 . . ?
C12 C20 H20B 109.5 . . ?
C12 C20 H20C 109.5 . . ?
H20A C20 H20B 109.5 . . ?
H20A C20 H20C 109.5 . . ?
H20B C20 H20C 109.5 . . ?
C1 C6 H6A 109.5 . . ?
C1 C6 H6B 109.5 . . ?
C1 C6 H6C 109.5 . . ?
H6A C6 H6B 109.5 . . ?
H6A C6 H6C 109.5 . . ?
H6B C6 H6C 109.5 . . ?
C18 C14 H14A 109.5 . . ?
C18 C14 H14B 109.5 . . ?
C18 C14 H14C 109.5 . . ?
H14A C14 H14B 109.5 . . ?
H14A C14 H14C 109.5 . . ?
H14B C14 H14C 109.5 . . ?
C13 C19 H19A 109.5 . . ?
C13 C19 H19B 109.5 . . ?
C13 C19 H19C 109.5 . . ?
H19A C19 H19B 109.5 . . ?
H19A C19 H19C 109.5 . . ?
H19B C19 H19C 109.5 . . ?
C16 C17 H17A 109.5 . . ?
C16 C17 H17B 109.5 . . ?
C16 C17 H17C 109.5 . . ?
H17A C17 H17B 109.5 . . ?
H17A C17 H17C 109.5 . . ?
H17B C17 H17C 109.5 . . ?
C11 C15 H15A 109.5 . . ?
C11 C15 H15B 109.5 . . ?
C11 C15 H15C 109.5 . . ?
H15A C15 H15B 109.5 . . ?
H15A C15 H15C 109.5 . . ?
H15B C15 H15C 109.5 . . ?

loop_
_geom_bond_atom_site_label_1
_geom_bond_atom_site_label_2
_geom_bond_distance
_geom_bond_site_symmetry_2
_geom_bond_publ_flag
Sc1 Cl1 2.4119(10) . ?
Sc1 C5 2.465(3) . ?
Sc1 C18 2.454(3) . ?
Sc1 C4 2.469(3) . ?
Sc1 C3 2.495(3) . ?
Sc1 C1 2.468(3) . ?
Sc1 C12 2.472(3) . ?
Sc1 C13 2.464(3) . ?
Sc1 C2 2.463(3) . ?
Sc1 C16 2.490(3) . ?
Sc1 C11 2.463(3) . ?
C5 C4 1.418(4) . ?
C5 C1 1.414(4) . ?
C5 C10 1.507(5) . ?
C18 C13 1.417(5) . ?
C18 C16 1.376(5) . ?
C18 C14 1.519(5) . ?
C4 C3 1.408(4) . ?
C4 C9 1.509(4) . ?
C3 C2 1.408(5) . ?
C3 C8 1.514(5) . ?
C1 C2 1.421(5) . ?
C1 C6 1.502(5) . ?
C12 C13 1.429(5) . ?
C12 C11 1.420(5) . ?
C12 C20 1.489(5) . ?
C13 C19 1.497(5) . ?
C2 C7 1.517(5) . ?
C9 H9A 0.9800 . ?
C9 H9B 0.9800 . ?
C9 H9C 0.9800 . ?
C8 H8A 0.9800 . ?
C8 H8B 0.9800 . ?
C8 H8C 0.9800 . ?
C16 C11 1.395(5) . ?
C16 C17 1.519(5) . ?
C11 C15 1.510(5) . ?
C10 H10A 0.9800 . ?
C10 H10B 0.9800 . ?
C10 H10C 0.9800 . ?
C7 H7A 0.9800 . ?
C7 H7B 0.9800 . ?
C7 H7C 0.9800 . ?
C20 H20A 0.9800 . ?
C20 H20B 0.9800 . ?
C20 H20C 0.9800 . ?
C6 H6A 0.9800 . ?
C6 H6B 0.9800 . ?
C6 H6C 0.9800 . ?
C14 H14A 0.9800 . ?
C14 H14B 0.9800 . ?
C14 H14C 0.9800 . ?
C19 H19A 0.9800 . ?
C19 H19B 0.9800 . ?
C19 H19C 0.9800 . ?
C17 H17A 0.9800 . ?
C17 H17B 0.9800 . ?
C17 H17C 0.9800 . ?
C15 H15A 0.9800 . ?
C15 H15B 0.9800 . ?
C15 H15C 0.9800 . ?
